data_7106618
loop_
_publ_author_name
'Jesse V. Gavette'
'Juven Lara'
'Orion B. Berryman'
'Lev N. Zakharov'
'Michael M. Haley'
'Darren W. Johnson'

_publ_section_title
;
 Lithium cation enhances anion binding in a tripodal phosphine oxide-based
 ditopic receptor
;
_journal_name_full Chem.Commun.
_journal_page_first 7653
_journal_paper_doi 10.1039/c1cc12475g
_journal_volume 47
_journal_year 2011
_chemical_formula_sum 'C24 H49 N6 O12 P'
_chemical_formula_weight 644.66
_chemical_name_systematic
;

?

;
_space_group_IT_number 2
_symmetry_cell_setting triclinic
_symmetry_space_group_name_Hall '-P 1'
_symmetry_space_group_name_H-M 'P -1'
_atom_sites_solution_hydrogens geom
_atom_sites_solution_primary direct
_atom_sites_solution_secondary difmap
_audit_creation_method SHELXLTL
_cell_angle_alpha 93.405(3)
_cell_angle_beta 109.288(3)
_cell_angle_gamma 111.239(3)
_cell_formula_units_Z 2
_cell_length_a 11.1651(19)
_cell_length_b 13.264(2)
_cell_length_c 13.360(2)
_cell_measurement_reflns_used 2286
_cell_measurement_temperature 173(2)
_cell_measurement_theta_max 21.95
_cell_measurement_theta_min 2.59
_cell_volume 1704.2(5)
_computing_cell_refinement 'Bruker SAINT'
_computing_data_collection 'Bruker SMART'
_computing_data_reduction 'Bruker SAINT'
_computing_molecular_graphics 'Bruker SHELXTL'
_computing_publication_material 'Bruker SHELXTL'
_computing_structure_refinement 'Bruker SHELXTL'
_computing_structure_solution 'Bruker SHELXTL'
_diffrn_ambient_temperature 173(2)
_diffrn_measured_fraction_theta_full 0.999
_diffrn_measured_fraction_theta_max 0.999
_diffrn_measurement_device_type 'CBruker Apex CD area detector'
_diffrn_measurement_method 'phi and omega scans'
_diffrn_radiation_monochromator graphite
_diffrn_radiation_source 'fine-focus sealed tube'
_diffrn_radiation_type MoK\a
_diffrn_radiation_wavelength 0.71073
_diffrn_reflns_av_R_equivalents 0.0446
_diffrn_reflns_av_sigmaI/netI 0.0615
_diffrn_reflns_limit_h_max 13
_diffrn_reflns_limit_h_min -13
_diffrn_reflns_limit_k_max 15
_diffrn_reflns_limit_k_min -15
_diffrn_reflns_limit_l_max 15
_diffrn_reflns_limit_l_min -15
_diffrn_reflns_number 16644
_diffrn_reflns_theta_full 25.00
_diffrn_reflns_theta_max 25.00
_diffrn_reflns_theta_min 1.65
_exptl_absorpt_coefficient_mu 0.144
_exptl_absorpt_correction_T_max 0.9971
_exptl_absorpt_correction_T_min 0.9746
_exptl_absorpt_correction_type multi-scan
_exptl_absorpt_process_details SADABS
_exptl_crystal_colour colorless
_exptl_crystal_density_diffrn 1.256
_exptl_crystal_density_method 'not measured'
_exptl_crystal_description plate
_exptl_crystal_F_000 692
_exptl_crystal_size_max 0.18
_exptl_crystal_size_mid 0.05
_exptl_crystal_size_min 0.02
_refine_diff_density_max 0.226
_refine_diff_density_min -0.294
_refine_diff_density_rms 0.057
_refine_ls_extinction_method none
_refine_ls_goodness_of_fit_ref 1.012
_refine_ls_hydrogen_treatment mixed
_refine_ls_matrix_type full
_refine_ls_number_parameters 428
_refine_ls_number_reflns 6003
_refine_ls_number_restraints 10
_refine_ls_restrained_S_all 1.014
_refine_ls_R_factor_all 0.0729
_refine_ls_R_factor_gt 0.0476
_refine_ls_shift/su_max 0.000
_refine_ls_shift/su_mean 0.000
_refine_ls_structure_factor_coef Fsqd
_refine_ls_weighting_details 'calc w=1/[\s^2^(Fo^2^)+(0.0561P)^2^+0.7124P] where P=(Fo^2^+2Fc^2^)/3'
_refine_ls_weighting_scheme calc
_refine_ls_wR_factor_gt 0.1097
_refine_ls_wR_factor_ref 0.1320
_reflns_number_gt 4435
_reflns_number_total 6003
_reflns_threshold_expression >2sigma(I)
_cod_data_source_file c1cc12475g.txt
_cod_data_source_block jgar1
_cod_original_cell_volume 1704.3(5)
_cod_original_sg_symbol_H-M P-1
_cod_database_code 7106618

loop_
_symmetry_equiv_pos_as_xyz
'x, y, z'
'-x, -y, -z'

loop_
_atom_site_label
_atom_site_type_symbol
_atom_site_fract_x
_atom_site_fract_y
_atom_site_fract_z
_atom_site_U_iso_or_equiv
_atom_site_adp_type
_atom_site_occupancy
_atom_site_symmetry_multiplicity
_atom_site_calc_flag
_atom_site_refinement_flags
_atom_site_disorder_assembly
_atom_site_disorder_group
P1 P 0.84819(7) 0.31461(5) 0.35806(6) 0.02078(18) Uani 1 1 d . . .
O1 O 0.79518(18) 0.40025(14) 0.37382(15) 0.0269(4) Uani 1 1 d . . .
O2 O 1.01304(19) 0.19256(14) 0.56904(14) 0.0267(4) Uani 1 1 d . . .
O3 O 0.90563(19) 0.48285(16) 0.78565(17) 0.0380(5) Uani 1 1 d . . .
O4 O 0.8113(2) 0.31135(15) 0.67819(16) 0.0349(5) Uani 1 1 d . . .
O5 O 0.65707(18) 0.02562(14) 0.19109(14) 0.0258(4) Uani 1 1 d . . .
O6 O 1.20185(19) 0.08132(15) 0.43707(16) 0.0340(5) Uani 1 1 d . . .
O7 O 1.08805(19) 0.16956(15) 0.32517(15) 0.0283(5) Uani 1 1 d . . .
O8 O 0.72074(19) 0.40305(15) 0.08874(15) 0.0291(5) Uani 1 1 d . . .
O9 O 0.2864(2) -0.00543(15) 0.04560(16) 0.0369(5) Uani 1 1 d . . .
O10 O 0.3939(2) 0.16461(16) 0.15724(16) 0.0410(6) Uani 1 1 d . . .
N1 N 1.0501(2) 0.37018(18) 0.56054(17) 0.0225(5) Uani 1 1 d D . .
N2 N 1.0439(2) 0.40550(19) 0.76714(19) 0.0272(5) Uani 1 1 d D . .
N3 N 0.8033(2) 0.10159(17) 0.36531(18) 0.0216(5) Uani 1 1 d D . .
N4 N 0.9751(2) -0.00193(18) 0.34996(18) 0.0253(5) Uani 1 1 d D . .
N5 N 0.7071(2) 0.24167(18) 0.14219(17) 0.0235(5) Uani 1 1 d D . .
N6 N 0.4322(2) 0.13261(19) 0.00406(18) 0.0280(6) Uani 1 1 d D . .
C1 C 1.0282(3) 0.3549(2) 0.4458(2) 0.0222(6) Uani 1 1 d . . .
H1B H 1.0593 0.2974 0.4284 0.027 Uiso 1 1 calc R . .
H1C H 1.0860 0.4247 0.4315 0.027 Uiso 1 1 calc R . .
C2 C 1.0417(3) 0.2876(2) 0.6135(2) 0.0221(6) Uani 1 1 d . . .
C3 C 1.0729(3) 0.3142(2) 0.7332(2) 0.0282(7) Uani 1 1 d . . .
H3A H 1.0178 0.2476 0.7537 0.034 Uiso 1 1 calc R . .
H3B H 1.1722 0.3313 0.7734 0.034 Uiso 1 1 calc R . .
C4 C 0.9102(3) 0.3923(2) 0.7386(2) 0.0281(7) Uani 1 1 d . . .
C5 C 0.7712(3) 0.4865(2) 0.7781(3) 0.0371(8) Uani 1 1 d . . .
C6 C 0.6910(3) 0.3909(3) 0.8182(3) 0.0451(8) Uani 1 1 d . . .
H6A H 0.6613 0.3217 0.7681 0.068 Uiso 1 1 calc R . .
H6B H 0.6093 0.3999 0.8223 0.068 Uiso 1 1 calc R . .
H6C H 0.7503 0.3889 0.8903 0.068 Uiso 1 1 calc R . .
C7 C 0.6922(3) 0.4912(3) 0.6637(3) 0.0472(9) Uani 1 1 d . . .
H7A H 0.6622 0.4208 0.6154 0.071 Uiso 1 1 calc R . .
H7B H 0.7524 0.5511 0.6404 0.071 Uiso 1 1 calc R . .
H7C H 0.6106 0.5048 0.6610 0.071 Uiso 1 1 calc R . .
C8 C 0.8188(4) 0.5953(3) 0.8546(4) 0.0699(13) Uani 1 1 d . . .
H8A H 0.8705 0.6565 0.8273 0.105 Uiso 1 1 calc R . .
H8B H 0.8789 0.5943 0.9268 0.105 Uiso 1 1 calc R . .
H8C H 0.7377 0.6051 0.8591 0.105 Uiso 1 1 calc R . .
C9 C 0.7477(3) 0.1817(2) 0.3811(2) 0.0230(6) Uani 1 1 d . . .
H9A H 0.7500 0.1908 0.4559 0.028 Uiso 1 1 calc R . .
H9B H 0.6498 0.1547 0.3305 0.028 Uiso 1 1 calc R . .
C10 C 0.7611(3) 0.0361(2) 0.2700(2) 0.0209(6) Uani 1 1 d . . .
C11 C 0.8482(3) -0.0252(2) 0.2583(2) 0.0259(6) Uani 1 1 d . . .
H11A H 0.7900 -0.1054 0.2424 0.031 Uiso 1 1 calc R . .
H11B H 0.8726 -0.0083 0.1946 0.031 Uiso 1 1 calc R . .
C12 C 1.0899(3) 0.0910(2) 0.3673(2) 0.0246(6) Uani 1 1 d . . .
C13 C 1.3388(3) 0.1764(2) 0.4875(2) 0.0307(7) Uani 1 1 d . . .
C14 C 1.3281(3) 0.2584(3) 0.5634(3) 0.0490(9) Uani 1 1 d . . .
H14A H 1.2680 0.2920 0.5215 0.074 Uiso 1 1 calc R . .
H14B H 1.4207 0.3160 0.6051 0.074 Uiso 1 1 calc R . .
H14C H 1.2886 0.2204 0.6131 0.074 Uiso 1 1 calc R . .
C15 C 1.3899(3) 0.2278(3) 0.4033(3) 0.0414(8) Uani 1 1 d . . .
H15A H 1.3301 0.2631 0.3644 0.062 Uiso 1 1 calc R . .
H15B H 1.3873 0.1704 0.3520 0.062 Uiso 1 1 calc R . .
H15C H 1.4854 0.2834 0.4391 0.062 Uiso 1 1 calc R . .
C16 C 1.4308(3) 0.1218(3) 0.5480(3) 0.0526(10) Uani 1 1 d . . .
H16A H 1.3972 0.0885 0.6024 0.079 Uiso 1 1 calc R . .
H16B H 1.5263 0.1772 0.5840 0.079 Uiso 1 1 calc R . .
H16C H 1.4283 0.0642 0.4969 0.079 Uiso 1 1 calc R . .
C17 C 0.8473(3) 0.2855(2) 0.2227(2) 0.0236(6) Uani 1 1 d . . .
H17A H 0.9044 0.3542 0.2063 0.028 Uiso 1 1 calc R . .
H17B H 0.8887 0.2314 0.2198 0.028 Uiso 1 1 calc R . .
C18 C 0.6545(3) 0.3047(2) 0.0831(2) 0.0228(6) Uani 1 1 d . . .
C19 C 0.5046(3) 0.2486(2) 0.0047(2) 0.0280(7) Uani 1 1 d . . .
H19A H 0.4527 0.2894 0.0217 0.034 Uiso 1 1 calc R . .
H19B H 0.5021 0.2553 -0.0693 0.034 Uiso 1 1 calc R . .
C20 C 0.3724(3) 0.1026(2) 0.0765(2) 0.0293(7) Uani 1 1 d . . .
C21 C 0.2240(3) -0.0650(2) 0.1182(2) 0.0319(7) Uani 1 1 d . . .
C22 C 0.3378(3) -0.0642(3) 0.2191(3) 0.0430(8) Uani 1 1 d . . .
H22A H 0.3914 0.0112 0.2620 0.065 Uiso 1 1 calc R . .
H22B H 0.3992 -0.0909 0.1984 0.065 Uiso 1 1 calc R . .
H22C H 0.2964 -0.1126 0.2621 0.065 Uiso 1 1 calc R . .
C23 C 0.1391(4) -0.1807(3) 0.0495(3) 0.0518(10) Uani 1 1 d . . .
H23A H 0.0661 -0.1793 -0.0153 0.078 Uiso 1 1 calc R . .
H23B H 0.0967 -0.2299 0.0915 0.078 Uiso 1 1 calc R . .
H23C H 0.1996 -0.2077 0.0279 0.078 Uiso 1 1 calc R . .
C24 C 0.1307(3) -0.0170(3) 0.1434(3) 0.0440(8) Uani 1 1 d . . .
H24A H 0.0590 -0.0193 0.0757 0.066 Uiso 1 1 calc R . .
H24B H 0.1861 0.0597 0.1828 0.066 Uiso 1 1 calc R . .
H24C H 0.0865 -0.0603 0.1882 0.066 Uiso 1 1 calc R . .
O1S O 0.5333(2) 0.40208(18) 0.25533(19) 0.0401(5) Uani 1 1 d D . .
O2S O 0.5843(3) 0.5568(3) 0.1216(3) 0.0699(9) Uani 1 1 d D . .
H1N H 1.089(3) 0.4469(16) 0.598(2) 0.053(10) Uiso 1 1 d D . .
H2N H 1.119(3) 0.470(2) 0.820(2) 0.051(10) Uiso 1 1 d D . .
H3N H 0.887(2) 0.105(2) 0.420(2) 0.043(9) Uiso 1 1 d D . .
H4N H 0.987(3) -0.0635(19) 0.381(2) 0.039(9) Uiso 1 1 d D . .
H5N H 0.648(3) 0.1653(15) 0.134(2) 0.036(8) Uiso 1 1 d D . .
H6N H 0.409(3) 0.0776(19) -0.0578(18) 0.032(8) Uiso 1 1 d D . .
H1S H 0.623(2) 0.406(3) 0.299(3) 0.073(12) Uiso 1 1 d D . .
H2S H 0.476(4) 0.3257(18) 0.220(3) 0.092(15) Uiso 1 1 d D . .
H3S H 0.557(4) 0.501(3) 0.163(3) 0.102(16) Uiso 1 1 d D . .
H4S H 0.610(5) 0.522(4) 0.070(3) 0.13(2) Uiso 1 1 d D . .

loop_
_atom_site_aniso_label
_atom_site_aniso_U_11
_atom_site_aniso_U_22
_atom_site_aniso_U_33
_atom_site_aniso_U_23
_atom_site_aniso_U_13
_atom_site_aniso_U_12
P1 0.0221(4) 0.0167(4) 0.0212(4) 0.0023(3) 0.0058(3) 0.0078(3)
O1 0.0284(11) 0.0199(10) 0.0303(11) 0.0012(8) 0.0069(9) 0.0118(8)
O2 0.0326(11) 0.0182(10) 0.0244(10) 0.0023(8) 0.0050(9) 0.0104(9)
O3 0.0244(11) 0.0293(11) 0.0519(14) -0.0112(10) 0.0127(10) 0.0063(9)
O4 0.0277(11) 0.0252(11) 0.0396(12) -0.0047(9) 0.0090(10) 0.0025(9)
O5 0.0220(10) 0.0234(10) 0.0251(11) 0.0007(8) 0.0018(9) 0.0086(8)
O6 0.0227(11) 0.0289(11) 0.0410(12) 0.0114(9) 0.0024(9) 0.0084(9)
O7 0.0319(11) 0.0237(10) 0.0296(11) 0.0087(9) 0.0098(9) 0.0128(9)
O8 0.0294(11) 0.0213(11) 0.0276(11) 0.0065(8) 0.0047(9) 0.0059(9)
O9 0.0440(13) 0.0237(11) 0.0300(12) -0.0016(9) 0.0179(10) -0.0029(9)
O10 0.0541(14) 0.0288(12) 0.0305(12) -0.0036(10) 0.0206(11) 0.0035(10)
N1 0.0248(12) 0.0183(12) 0.0209(12) 0.0020(10) 0.0048(10) 0.0087(10)
N2 0.0260(13) 0.0238(13) 0.0262(13) -0.0036(10) 0.0071(11) 0.0079(11)
N3 0.0242(13) 0.0169(11) 0.0224(13) 0.0028(10) 0.0061(10) 0.0097(10)
N4 0.0246(13) 0.0198(12) 0.0267(13) 0.0044(10) 0.0025(10) 0.0100(10)
N5 0.0249(13) 0.0192(12) 0.0199(12) 0.0044(10) 0.0039(10) 0.0060(10)
N6 0.0297(14) 0.0236(13) 0.0200(13) -0.0008(10) 0.0073(11) 0.0017(11)
C1 0.0242(15) 0.0179(13) 0.0229(15) 0.0027(11) 0.0077(12) 0.0081(12)
C2 0.0188(14) 0.0203(14) 0.0257(15) 0.0028(12) 0.0066(12) 0.0080(11)
C3 0.0329(16) 0.0238(15) 0.0265(16) 0.0033(12) 0.0092(13) 0.0122(13)
C4 0.0278(16) 0.0250(16) 0.0293(16) 0.0012(13) 0.0140(13) 0.0059(13)
C5 0.0227(16) 0.0337(17) 0.053(2) -0.0031(15) 0.0175(15) 0.0078(14)
C6 0.042(2) 0.055(2) 0.042(2) 0.0112(17) 0.0227(17) 0.0187(17)
C7 0.040(2) 0.045(2) 0.068(3) 0.0229(18) 0.0303(19) 0.0194(17)
C8 0.039(2) 0.049(2) 0.110(4) -0.029(2) 0.030(2) 0.0092(18)
C9 0.0235(15) 0.0189(14) 0.0247(15) 0.0019(11) 0.0092(12) 0.0068(12)
C10 0.0225(14) 0.0125(13) 0.0229(15) 0.0042(11) 0.0069(12) 0.0033(11)
C11 0.0260(15) 0.0218(14) 0.0232(15) -0.0022(12) 0.0035(12) 0.0088(12)
C12 0.0263(15) 0.0231(15) 0.0247(15) 0.0022(12) 0.0078(12) 0.0124(13)
C13 0.0193(15) 0.0312(16) 0.0313(17) 0.0047(13) 0.0043(13) 0.0042(13)
C14 0.0310(18) 0.063(2) 0.038(2) -0.0102(17) 0.0083(15) 0.0101(17)
C15 0.0345(18) 0.045(2) 0.0348(18) 0.0025(15) 0.0127(15) 0.0063(15)
C16 0.0262(18) 0.054(2) 0.065(2) 0.0238(19) 0.0040(17) 0.0115(16)
C17 0.0234(15) 0.0197(14) 0.0246(15) 0.0044(12) 0.0061(12) 0.0082(12)
C18 0.0285(15) 0.0210(15) 0.0171(14) 0.0021(11) 0.0090(12) 0.0078(12)
C19 0.0292(16) 0.0245(15) 0.0219(15) 0.0050(12) 0.0039(13) 0.0069(13)
C20 0.0296(16) 0.0253(15) 0.0253(16) 0.0004(13) 0.0072(13) 0.0062(13)
C21 0.0309(17) 0.0262(15) 0.0316(17) 0.0040(13) 0.0148(14) 0.0018(13)
C22 0.0379(19) 0.044(2) 0.045(2) 0.0161(16) 0.0144(16) 0.0136(16)
C23 0.056(2) 0.0336(19) 0.051(2) 0.0009(16) 0.0302(19) -0.0048(17)
C24 0.0411(19) 0.051(2) 0.041(2) 0.0126(16) 0.0161(16) 0.0196(17)
O1S 0.0353(13) 0.0377(13) 0.0492(14) 0.0115(11) 0.0135(11) 0.0187(11)
O2S 0.0535(17) 0.079(2) 0.096(2) 0.0542(19) 0.0303(17) 0.0398(16)

loop_
_atom_type_symbol
_atom_type_description
_atom_type_scat_dispersion_real
_atom_type_scat_dispersion_imag
_atom_type_scat_source
C C 0.0033 0.0016 'International Tables Vol C Tables 4.2.6.8 and 6.1.1.4'
H H 0.0000 0.0000 'International Tables Vol C Tables 4.2.6.8 and 6.1.1.4'
N N 0.0061 0.0033 'International Tables Vol C Tables 4.2.6.8 and 6.1.1.4'
O O 0.0106 0.0060 'International Tables Vol C Tables 4.2.6.8 and 6.1.1.4'
P P 0.1023 0.0942 'International Tables Vol C Tables 4.2.6.8 and 6.1.1.4'

loop_
_geom_angle_atom_site_label_1
_geom_angle_atom_site_label_2
_geom_angle_atom_site_label_3
_geom_angle
_geom_angle_site_symmetry_1
_geom_angle_site_symmetry_3
_geom_angle_publ_flag
O1 P1 C1 112.71(11) . . ?
O1 P1 C17 114.27(12) . . ?
C1 P1 C17 103.57(12) . . ?
O1 P1 C9 112.72(12) . . ?
C1 P1 C9 107.45(12) . . ?
C17 P1 C9 105.37(12) . . ?
C4 O3 C5 121.3(2) . . ?
C12 O6 C13 122.2(2) . . ?
C20 O9 C21 121.4(2) . . ?
C2 N1 C1 121.8(2) . . ?
C2 N1 H1N 122.0(19) . . ?
C1 N1 H1N 115.0(19) . . ?
C4 N2 C3 119.0(2) . . ?
C4 N2 H2N 120.7(19) . . ?
C3 N2 H2N 119.5(19) . . ?
C10 N3 C9 123.0(2) . . ?
C10 N3 H3N 116.4(18) . . ?
C9 N3 H3N 119.3(18) . . ?
C12 N4 C11 120.0(2) . . ?
C12 N4 H4N 118.4(17) . . ?
C11 N4 H4N 117.7(17) . . ?
C18 N5 C17 122.4(2) . . ?
C18 N5 H5N 119.0(17) . . ?
C17 N5 H5N 118.5(17) . . ?
C20 N6 C19 120.6(2) . . ?
C20 N6 H6N 119.0(17) . . ?
C19 N6 H6N 119.0(17) . . ?
N1 C1 P1 112.80(18) . . ?
N1 C1 H1B 109.0 . . ?
P1 C1 H1B 109.0 . . ?
N1 C1 H1C 109.0 . . ?
P1 C1 H1C 109.0 . . ?
H1B C1 H1C 107.8 . . ?
O2 C2 N1 122.7(2) . . ?
O2 C2 C3 120.0(2) . . ?
N1 C2 C3 117.2(2) . . ?
N2 C3 C2 115.0(2) . . ?
N2 C3 H3A 108.5 . . ?
C2 C3 H3A 108.5 . . ?
N2 C3 H3B 108.5 . . ?
C2 C3 H3B 108.5 . . ?
H3A C3 H3B 107.5 . . ?
O4 C4 N2 124.2(3) . . ?
O4 C4 O3 126.2(3) . . ?
N2 C4 O3 109.6(2) . . ?
O3 C5 C7 109.4(2) . . ?
O3 C5 C6 110.4(3) . . ?
C7 C5 C6 113.5(3) . . ?
O3 C5 C8 102.1(2) . . ?
C7 C5 C8 110.3(3) . . ?
C6 C5 C8 110.6(3) . . ?
C5 C6 H6A 109.5 . . ?
C5 C6 H6B 109.5 . . ?
H6A C6 H6B 109.5 . . ?
C5 C6 H6C 109.5 . . ?
H6A C6 H6C 109.5 . . ?
H6B C6 H6C 109.5 . . ?
C5 C7 H7A 109.5 . . ?
C5 C7 H7B 109.5 . . ?
H7A C7 H7B 109.5 . . ?
C5 C7 H7C 109.5 . . ?
H7A C7 H7C 109.5 . . ?
H7B C7 H7C 109.5 . . ?
C5 C8 H8A 109.5 . . ?
C5 C8 H8B 109.5 . . ?
H8A C8 H8B 109.5 . . ?
C5 C8 H8C 109.5 . . ?
H8A C8 H8C 109.5 . . ?
H8B C8 H8C 109.5 . . ?
N3 C9 P1 110.68(18) . . ?
N3 C9 H9A 109.5 . . ?
P1 C9 H9A 109.5 . . ?
N3 C9 H9B 109.5 . . ?
P1 C9 H9B 109.5 . . ?
H9A C9 H9B 108.1 . . ?
O5 C10 N3 123.2(2) . . ?
O5 C10 C11 119.3(2) . . ?
N3 C10 C11 117.4(2) . . ?
N4 C11 C10 116.8(2) . . ?
N4 C11 H11A 108.1 . . ?
C10 C11 H11A 108.1 . . ?
N4 C11 H11B 108.1 . . ?
C10 C11 H11B 108.1 . . ?
H11A C11 H11B 107.3 . . ?
O7 C12 O6 126.8(2) . . ?
O7 C12 N4 123.9(2) . . ?
O6 C12 N4 109.4(2) . . ?
O6 C13 C14 108.7(2) . . ?
O6 C13 C15 111.8(2) . . ?
C14 C13 C15 112.3(3) . . ?
O6 C13 C16 102.0(2) . . ?
C14 C13 C16 111.8(3) . . ?
C15 C13 C16 109.8(3) . . ?
C13 C14 H14A 109.5 . . ?
C13 C14 H14B 109.5 . . ?
H14A C14 H14B 109.5 . . ?
C13 C14 H14C 109.5 . . ?
H14A C14 H14C 109.5 . . ?
H14B C14 H14C 109.5 . . ?
C13 C15 H15A 109.5 . . ?
C13 C15 H15B 109.5 . . ?
H15A C15 H15B 109.5 . . ?
C13 C15 H15C 109.5 . . ?
H15A C15 H15C 109.5 . . ?
H15B C15 H15C 109.5 . . ?
C13 C16 H16A 109.5 . . ?
C13 C16 H16B 109.5 . . ?
H16A C16 H16B 109.5 . . ?
C13 C16 H16C 109.5 . . ?
H16A C16 H16C 109.5 . . ?
H16B C16 H16C 109.5 . . ?
N5 C17 P1 110.80(18) . . ?
N5 C17 H17A 109.5 . . ?
P1 C17 H17A 109.5 . . ?
N5 C17 H17B 109.5 . . ?
P1 C17 H17B 109.5 . . ?
H17A C17 H17B 108.1 . . ?
O8 C18 N5 123.9(2) . . ?
O8 C18 C19 119.4(2) . . ?
N5 C18 C19 116.7(2) . . ?
N6 C19 C18 116.3(2) . . ?
N6 C19 H19A 108.2 . . ?
C18 C19 H19A 108.2 . . ?
N6 C19 H19B 108.2 . . ?
C18 C19 H19B 108.2 . . ?
H19A C19 H19B 107.4 . . ?
O10 C20 N6 124.5(3) . . ?
O10 C20 O9 125.7(3) . . ?
N6 C20 O9 109.7(2) . . ?
O9 C21 C24 111.0(2) . . ?
O9 C21 C23 101.9(2) . . ?
C24 C21 C23 110.5(3) . . ?
O9 C21 C22 109.5(2) . . ?
C24 C21 C22 112.6(3) . . ?
C23 C21 C22 110.9(3) . . ?
C21 C22 H22A 109.5 . . ?
C21 C22 H22B 109.5 . . ?
H22A C22 H22B 109.5 . . ?
C21 C22 H22C 109.5 . . ?
H22A C22 H22C 109.5 . . ?
H22B C22 H22C 109.5 . . ?
C21 C23 H23A 109.5 . . ?
C21 C23 H23B 109.5 . . ?
H23A C23 H23B 109.5 . . ?
C21 C23 H23C 109.5 . . ?
H23A C23 H23C 109.5 . . ?
H23B C23 H23C 109.5 . . ?
C21 C24 H24A 109.5 . . ?
C21 C24 H24B 109.5 . . ?
H24A C24 H24B 109.5 . . ?
C21 C24 H24C 109.5 . . ?
H24A C24 H24C 109.5 . . ?
H24B C24 H24C 109.5 . . ?
H1S O1S H2S 107(3) . . ?
H3S O2S H4S 104(4) . . ?

loop_
_geom_bond_atom_site_label_1
_geom_bond_atom_site_label_2
_geom_bond_distance
_geom_bond_site_symmetry_2
_geom_bond_publ_flag
P1 O1 1.4920(18) . ?
P1 C1 1.814(3) . ?
P1 C17 1.823(3) . ?
P1 C9 1.822(3) . ?
O2 C2 1.240(3) . ?
O3 C4 1.347(3) . ?
O3 C5 1.490(3) . ?
O4 C4 1.214(3) . ?
O5 C10 1.239(3) . ?
O6 C12 1.345(3) . ?
O6 C13 1.484(3) . ?
O7 C12 1.217(3) . ?
O8 C18 1.228(3) . ?
O9 C20 1.348(3) . ?
O9 C21 1.480(3) . ?
O10 C20 1.215(3) . ?
N1 C2 1.331(3) . ?
N1 C1 1.459(3) . ?
N1 H1N 0.975(18) . ?
N2 C4 1.352(3) . ?
N2 C3 1.447(3) . ?
N2 H2N 0.977(18) . ?
N3 C10 1.332(3) . ?
N3 C9 1.448(3) . ?
N3 H3N 0.961(17) . ?
N4 C12 1.357(3) . ?
N4 C11 1.448(3) . ?
N4 H4N 0.969(17) . ?
N5 C18 1.339(3) . ?
N5 C17 1.449(3) . ?
N5 H5N 0.962(17) . ?
N6 C20 1.350(4) . ?
N6 C19 1.453(3) . ?
N6 H6N 0.967(17) . ?
C1 H1B 0.9900 . ?
C1 H1C 0.9900 . ?
C2 C3 1.509(4) . ?
C3 H3A 0.9900 . ?
C3 H3B 0.9900 . ?
C5 C7 1.510(5) . ?
C5 C6 1.507(4) . ?
C5 C8 1.523(4) . ?
C6 H6A 0.9800 . ?
C6 H6B 0.9800 . ?
C6 H6C 0.9800 . ?
C7 H7A 0.9800 . ?
C7 H7B 0.9800 . ?
C7 H7C 0.9800 . ?
C8 H8A 0.9800 . ?
C8 H8B 0.9800 . ?
C8 H8C 0.9800 . ?
C9 H9A 0.9900 . ?
C9 H9B 0.9900 . ?
C10 C11 1.513(4) . ?
C11 H11A 0.9900 . ?
C11 H11B 0.9900 . ?
C13 C14 1.507(4) . ?
C13 C15 1.513(4) . ?
C13 C16 1.514(4) . ?
C14 H14A 0.9800 . ?
C14 H14B 0.9800 . ?
C14 H14C 0.9800 . ?
C15 H15A 0.9800 . ?
C15 H15B 0.9800 . ?
C15 H15C 0.9800 . ?
C16 H16A 0.9800 . ?
C16 H16B 0.9800 . ?
C16 H16C 0.9800 . ?
C17 H17A 0.9900 . ?
C17 H17B 0.9900 . ?
C18 C19 1.516(4) . ?
C19 H19A 0.9900 . ?
C19 H19B 0.9900 . ?
C21 C24 1.515(4) . ?
C21 C23 1.516(4) . ?
C21 C22 1.513(4) . ?
C22 H22A 0.9800 . ?
C22 H22B 0.9800 . ?
C22 H22C 0.9800 . ?
C23 H23A 0.9800 . ?
C23 H23B 0.9800 . ?
C23 H23C 0.9800 . ?
C24 H24A 0.9800 . ?
C24 H24B 0.9800 . ?
C24 H24C 0.9800 . ?
O1S H1S 0.959(19) . ?
O1S H2S 0.964(19) . ?
O2S H3S 0.968(19) . ?
O2S H4S 0.975(19) . ?

loop_
_geom_hbond_atom_site_label_D
_geom_hbond_atom_site_label_H
_geom_hbond_atom_site_label_A
_geom_hbond_distance_DH
_geom_hbond_distance_HA
_geom_hbond_distance_DA
_geom_hbond_angle_DHA
_geom_hbond_site_symmetry_A
N1 H1N O1 0.975(18) 1.90(2) 2.810(3) 154(3) 2_766
N2 H2N O8 0.977(18) 1.910(19) 2.882(3) 172(3) 2_766
N3 H3N O2 0.961(17) 1.99(2) 2.775(3) 137(2) .
N3 H3N N4 0.961(17) 2.31(3) 2.782(3) 109(2) .
N4 H4N O2 0.969(17) 1.874(18) 2.838(3) 173(3) 2_756
N5 H5N O5 0.962(17) 2.07(2) 2.873(3) 140(2) .
N6 H6N O5 0.967(17) 1.923(18) 2.883(3) 172(2) 2_655
O1S H1S O1 0.959(19) 1.88(2) 2.838(3) 174(3) .
O1S H2S O10 0.964(19) 1.99(2) 2.945(3) 169(4) .
O2S H3S O1S 0.968(19) 1.87(2) 2.826(4) 171(4) .
O2S H4S O8 0.975(19) 2.31(4) 3.043(4) 131(4) .
O2S H4S O2S 0.975(19) 2.59(5) 3.114(7) 114(4) 2_665

loop_
_geom_torsion_atom_site_label_1
_geom_torsion_atom_site_label_2
_geom_torsion_atom_site_label_3
_geom_torsion_atom_site_label_4
_geom_torsion
_geom_torsion_site_symmetry_1
_geom_torsion_site_symmetry_2
_geom_torsion_site_symmetry_3
_geom_torsion_site_symmetry_4
_geom_torsion_publ_flag
C2 N1 C1 P1 90.0(3) . . . . ?
O1 P1 C1 N1 62.5(2) . . . . ?
C17 P1 C1 N1 -173.47(18) . . . . ?
C9 P1 C1 N1 -62.3(2) . . . . ?
C1 N1 C2 O2 -1.1(4) . . . . ?
C1 N1 C2 C3 177.2(2) . . . . ?
C4 N2 C3 C2 70.5(3) . . . . ?
O2 C2 C3 N2 -153.4(2) . . . . ?
N1 C2 C3 N2 28.2(3) . . . . ?
C3 N2 C4 O4 -6.3(4) . . . . ?
C3 N2 C4 O3 174.8(2) . . . . ?
C5 O3 C4 O4 7.8(4) . . . . ?
C5 O3 C4 N2 -173.3(2) . . . . ?
C4 O3 C5 C7 -70.7(3) . . . . ?
C4 O3 C5 C6 54.9(4) . . . . ?
C4 O3 C5 C8 172.4(3) . . . . ?
C10 N3 C9 P1 -90.1(3) . . . . ?
O1 P1 C9 N3 -179.79(17) . . . . ?
C1 P1 C9 N3 -55.0(2) . . . . ?
C17 P1 C9 N3 55.0(2) . . . . ?
C9 N3 C10 O5 -11.5(4) . . . . ?
C9 N3 C10 C11 166.8(2) . . . . ?
C12 N4 C11 C10 -79.2(3) . . . . ?
O5 C10 C11 N4 174.6(2) . . . . ?
N3 C10 C11 N4 -3.8(4) . . . . ?
C13 O6 C12 O7 10.9(4) . . . . ?
C13 O6 C12 N4 -168.8(2) . . . . ?
C11 N4 C12 O7 16.4(4) . . . . ?
C11 N4 C12 O6 -163.8(2) . . . . ?
C12 O6 C13 C14 67.4(3) . . . . ?
C12 O6 C13 C15 -57.1(3) . . . . ?
C12 O6 C13 C16 -174.4(3) . . . . ?
C18 N5 C17 P1 98.5(3) . . . . ?
O1 P1 C17 N5 -62.4(2) . . . . ?
C1 P1 C17 N5 174.61(18) . . . . ?
C9 P1 C17 N5 61.9(2) . . . . ?
C17 N5 C18 O8 2.7(4) . . . . ?
C17 N5 C18 C19 -177.9(2) . . . . ?
C20 N6 C19 C18 84.1(3) . . . . ?
O8 C18 C19 N6 -178.8(2) . . . . ?
N5 C18 C19 N6 1.7(4) . . . . ?
C19 N6 C20 O10 -13.8(4) . . . . ?
C19 N6 C20 O9 166.2(2) . . . . ?
C21 O9 C20 O10 -9.8(5) . . . . ?
C21 O9 C20 N6 170.2(2) . . . . ?
C20 O9 C21 C24 62.8(3) . . . . ?
C20 O9 C21 C23 -179.6(3) . . . . ?
C20 O9 C21 C22 -62.1(3) . . . . ?

loop_
_cod_related_entry_id
_cod_related_entry_database
_cod_related_entry_code
1 ChemSpider 30653311
